data_2202643
loop_
_publ_author_name
Chen,Zhen-Feng
Tang,Yun-Zhi
Shi,Shao-Ming
'Wang, Xian-Wen'
'Liang, Hong'
'Yu, Kai-Bei'

_publ_section_title
;
 <i>N,N</i>-(2-benzothiazole)(2-pyridylmethyl)amine
;
_journal_issue 10
_journal_name_full 'Acta Crystallographica Section E'
_journal_page_first o1461
_journal_page_last o1463
_journal_paper_doi 10.1107/S1600536803019202
_journal_volume 59
_journal_year 2003
_chemical_formula_moiety 'C13 H11 N3 S'
_chemical_formula_sum 'C13 H11 N3 S'
_chemical_formula_weight 241.31
_chemical_name_systematic
;
N,N-(2-bezothiazole)(2-pyridylmethyl)amine
;
_space_group_IT_number 45
_symmetry_cell_setting orthorhombic
_symmetry_space_group_name_Hall 'I 2 -2c'
_symmetry_space_group_name_H-M 'I b a 2'
_atom_sites_solution_hydrogens geom
_atom_sites_solution_primary direct
_atom_sites_solution_secondary difmap
_audit_creation_method SHELXL-97
_cell_angle_alpha 90.00
_cell_angle_beta 90.00
_cell_angle_gamma 90.00
_cell_formula_units_Z 8
_cell_length_a 20.144(4)
_cell_length_b 9.774(2)
_cell_length_c 11.5860(10)
_cell_measurement_reflns_used 36
_cell_measurement_temperature 296(2)
_cell_measurement_theta_max 15.27
_cell_measurement_theta_min 4.04
_cell_volume 2281.1(7)
_computing_cell_refinement XSCANS
_computing_data_collection 'XSCANS (Siemens, 1994)'
_computing_data_reduction 'SHELXTL (Sheldrick, 1997a)'
_computing_molecular_graphics SHELXTL
_computing_publication_material SHELXTL
_computing_structure_refinement 'SHELXL97 (Sheldrick, 1997b)'
_computing_structure_solution 'SHELXS97 (Sheldrick, 1997b)'
_diffrn_ambient_temperature 296(2)
_diffrn_measured_fraction_theta_full 1.000
_diffrn_measured_fraction_theta_max 1.000
_diffrn_measurement_device_type 'Siemens P4'
_diffrn_measurement_method '\w scans'
_diffrn_radiation_monochromator graphite
_diffrn_radiation_source 'normal-focus sealed tube'
_diffrn_radiation_type MoK\a
_diffrn_radiation_wavelength 0.71073
_diffrn_reflns_av_R_equivalents 0.0114
_diffrn_reflns_av_sigmaI/netI 0.0286
_diffrn_reflns_limit_h_max 25
_diffrn_reflns_limit_h_min -1
_diffrn_reflns_limit_k_max 12
_diffrn_reflns_limit_k_min 0
_diffrn_reflns_limit_l_max 14
_diffrn_reflns_limit_l_min 0
_diffrn_reflns_number 1561
_diffrn_reflns_theta_full 26.99
_diffrn_reflns_theta_max 26.99
_diffrn_reflns_theta_min 2.02
_diffrn_standards_decay_% 3.60
_diffrn_standards_interval_count 97
_diffrn_standards_number 3
_exptl_absorpt_coefficient_mu 0.262
_exptl_absorpt_correction_T_max 0.887
_exptl_absorpt_correction_T_min 0.862
_exptl_absorpt_correction_type multi-scan
_exptl_absorpt_process_details '(SADABS; Sheldrick 1996)'
_exptl_crystal_colour pale-yellow
_exptl_crystal_density_diffrn 1.405
_exptl_crystal_density_method 'not measured'
_exptl_crystal_description prism
_exptl_crystal_F_000 1008
_exptl_crystal_size_max 0.52
_exptl_crystal_size_mid 0.44
_exptl_crystal_size_min 0.44
_refine_diff_density_max 0.145
_refine_diff_density_min -0.131
_refine_ls_extinction_coef 0.0017(4)
_refine_ls_extinction_expression Fc^*^=kFc[1+0.001xFc^2^\l^3^/sin(2\q)]^-1/4^
_refine_ls_extinction_method SHELXL
_refine_ls_goodness_of_fit_ref 0.964
_refine_ls_hydrogen_treatment constr
_refine_ls_matrix_type full
_refine_ls_number_parameters 155
_refine_ls_number_reflns 1317
_refine_ls_number_restraints 1
_refine_ls_restrained_S_all 0.964
_refine_ls_R_factor_all 0.0390
_refine_ls_R_factor_gt 0.0306
_refine_ls_shift/su_max 0.000
_refine_ls_shift/su_mean 0.000
_refine_ls_structure_factor_coef Fsqd
_refine_ls_weighting_details 'calc w = 1/[\s^2^(Fo^2^)+(0.0399P)^2^+0.0000P] where P = (Fo^2^+2Fc^2^)/3'
_refine_ls_weighting_scheme calc
_refine_ls_wR_factor_gt 0.0675
_refine_ls_wR_factor_ref 0.0697
_reflns_number_gt 1107
_reflns_number_total 1317
_reflns_threshold_expression >2sigma(I)
_cod_data_source_file fl6055.cif
_cod_data_source_block I
_cod_depositor_comments
;
The following automatic conversions were performed:
'_symmetry_cell_setting' value 'Orthorhombic' changed to 'orthorhombic'
according to '/home/saulius/struct/CIF-dictionaries/cif_core.dic'
dictionary named 'cif_core.dic' version 2.4.1 from 2010-06-29.

Automatic conversion script
Id: cif_fix_enum 1527 2010-12-29 10:47:43Z saulius 

The following automatic conversions were performed:

'_symmetry_cell_setting' value 'Orthorhombic' changed to
'orthorhombic' according to
/home/saulius/struct/CIF-dictionaries/cif_core.dic dictionary named
'cif_core.dic' version 2.4.1 from 2010-06-29.

Automatic conversion script
Id: cif_fix_values 1715 2011-07-08 13:25:40Z adriana 
;
_cod_original_sg_symbol_Hall I2-2c
_cod_original_sg_symbol_H-M 'I b a2'
_cod_database_code 2202643
_cod_database_fobs_code 2202643

loop_
_symmetry_equiv_pos_as_xyz
'x, y, z'
'-x, -y, z'
'x+1/2, -y+1/2, z'
'-x+1/2, y+1/2, z'
'x+1/2, y+1/2, z+1/2'
'-x+1/2, -y+1/2, z+1/2'
'x+1, -y+1, z+1/2'
'-x+1, y+1, z+1/2'

loop_
_atom_site_label
_atom_site_fract_x
_atom_site_fract_y
_atom_site_fract_z
_atom_site_U_iso_or_equiv
_atom_site_adp_type
_atom_site_calc_flag
_atom_site_refinement_flags
_atom_site_occupancy
_atom_site_disorder_assembly
_atom_site_disorder_group
_atom_site_type_symbol
S 0.40656(3) 0.55154(7) 0.40899(6) 0.04033(18) Uani d . 1 . . S
N1 0.38746(11) 0.5360(2) 0.63259(18) 0.0391(5) Uani d . 1 . . N
N2 0.47127(10) 0.6876(2) 0.57604(18) 0.0427(6) Uani d . 1 . . N
H2N 0.4904 0.7294 0.5198 0.051 Uiso calc R 1 . . H
N3 0.45966(11) 0.8253(2) 0.87048(19) 0.0484(6) Uani d . 1 . . N
C1 0.34629(12) 0.4379(3) 0.4600(2) 0.0360(6) Uani d . 1 . . C
C2 0.30604(13) 0.3503(3) 0.3974(3) 0.0484(7) Uani d . 1 . . C
H2 0.3081 0.3476 0.3172 0.058 Uiso calc R 1 . . H
C3 0.26279(15) 0.2673(3) 0.4574(3) 0.0539(8) Uani d . 1 . . C
H3 0.2355 0.2072 0.4171 0.065 Uiso calc R 1 . . H
C4 0.25943(15) 0.2718(4) 0.5759(3) 0.0566(9) Uani d . 1 . . C
H4 0.2298 0.2153 0.6147 0.068 Uiso calc R 1 . . H
C5 0.29973(14) 0.3598(3) 0.6381(2) 0.0508(7) Uani d . 1 . . C
H5 0.2970 0.3625 0.7182 0.061 Uiso calc R 1 . . H
C6 0.34423(12) 0.4438(3) 0.5805(2) 0.0363(6) Uani d . 1 . . C
C7 0.42297(12) 0.5963(3) 0.5538(2) 0.0340(5) Uani d . 1 . . C
C8 0.49156(15) 0.7167(3) 0.6939(2) 0.0430(6) Uani d . 1 . . C
H8A 0.5366 0.7516 0.6926 0.052 Uiso calc R 1 . . H
H8B 0.4920 0.6315 0.7369 0.052 Uiso calc R 1 . . H
C9 0.44832(13) 0.8177(2) 0.7572(2) 0.0381(6) Uani d . 1 . . C
C10 0.40108(15) 0.8963(3) 0.7032(3) 0.0506(7) Uani d . 1 . . C
H10 0.3937 0.8868 0.6243 0.061 Uiso calc R 1 . . H
C11 0.36489(15) 0.9889(4) 0.7661(4) 0.0622(9) Uani d . 1 . . C
H11 0.3332 1.0436 0.7304 0.075 Uiso calc R 1 . . H
C12 0.37597(17) 0.9995(4) 0.8820(4) 0.0690(10) Uani d . 1 . . C
H12 0.3524 1.0615 0.9270 0.083 Uiso calc R 1 . . H
C13 0.42350(17) 0.9149(3) 0.9303(3) 0.0685(10) Uani d . 1 . . C
H13 0.4307 0.9210 1.0094 0.082 Uiso calc R 1 . . H

loop_
_atom_site_aniso_label
_atom_site_aniso_U_11
_atom_site_aniso_U_22
_atom_site_aniso_U_33
_atom_site_aniso_U_12
_atom_site_aniso_U_13
_atom_site_aniso_U_23
S 0.0422(3) 0.0535(4) 0.0252(3) -0.0052(3) 0.0020(3) -0.0010(3)
N1 0.0449(11) 0.0465(14) 0.0258(11) -0.0047(10) 0.0013(10) 0.0010(10)
N2 0.0462(13) 0.0524(13) 0.0296(11) -0.0146(11) 0.0005(10) 0.0012(11)
N3 0.0541(14) 0.0514(14) 0.0397(12) 0.0100(12) -0.0109(11) -0.0081(11)
C1 0.0333(13) 0.0411(14) 0.0337(14) 0.0039(12) -0.0011(11) 0.0004(12)
C2 0.0486(14) 0.0577(16) 0.0391(15) -0.0039(13) -0.0037(15) -0.0081(16)
C3 0.0469(18) 0.0526(18) 0.062(2) -0.0110(15) -0.0100(15) -0.0056(16)
C4 0.0502(18) 0.060(2) 0.060(2) -0.0134(15) 0.0044(16) 0.0041(17)
C5 0.0539(17) 0.0586(18) 0.0399(14) -0.0116(15) 0.0053(14) 0.0061(15)
C6 0.0375(13) 0.0375(14) 0.0340(14) 0.0026(11) -0.0002(11) 0.0006(12)
C7 0.0353(12) 0.0411(13) 0.0255(12) 0.0015(11) 0.0015(10) -0.0027(11)
C8 0.0441(16) 0.0483(14) 0.0366(13) -0.0072(14) -0.0051(13) -0.0025(12)
C9 0.0422(14) 0.0321(13) 0.0400(14) -0.0044(11) -0.0065(13) 0.0014(11)
C10 0.0616(18) 0.0473(15) 0.0430(16) 0.0015(15) -0.0135(15) 0.0054(14)
C11 0.0643(19) 0.0482(17) 0.074(2) 0.0156(17) -0.017(2) 0.0033(17)
C12 0.072(2) 0.0612(18) 0.074(3) 0.022(2) -0.012(2) -0.0188(19)
C13 0.082(2) 0.075(2) 0.048(2) 0.0244(18) -0.0155(17) -0.0237(18)

loop_
_atom_type_symbol
_atom_type_description
_atom_type_scat_dispersion_real
_atom_type_scat_dispersion_imag
_atom_type_scat_source
C C 0.0033 0.0016 'International Tables Vol C Tables 4.2.6.8 and 6.1.1.4'
H H 0.0000 0.0000 'International Tables Vol C Tables 4.2.6.8 and 6.1.1.4'
N N 0.0061 0.0033 'International Tables Vol C Tables 4.2.6.8 and 6.1.1.4'
S S 0.1246 0.1234 'International Tables Vol C Tables 4.2.6.8 and 6.1.1.4'

loop_
_geom_angle_atom_site_label_1
_geom_angle_atom_site_label_2
_geom_angle_atom_site_label_3
_geom_angle
_geom_angle_publ_flag
C1 S C7 88.05(12) yes
C7 N1 C6 109.5(2) yes
C7 N2 C8 120.9(2) yes
C7 N2 H2N 119.6 ?
C8 N2 H2N 119.6 ?
C13 N3 C9 117.0(3) ?
C2 C1 C6 122.1(3) ?
C2 C1 S 128.5(2) ?
C6 C1 S 109.4(2) ?
C3 C2 C1 118.0(3) ?
C3 C2 H2 121.0 ?
C1 C2 H2 121.0 ?
C4 C3 C2 121.0(3) ?
C4 C3 H3 119.5 ?
C2 C3 H3 119.5 ?
C3 C4 C5 120.7(3) ?
C3 C4 H4 119.6 ?
C5 C4 H4 119.6 ?
C4 C5 C6 119.7(3) ?
C4 C5 H5 120.1 ?
C6 C5 H5 120.1 ?
C5 C6 N1 125.4(2) ?
C5 C6 C1 118.4(3) ?
N1 C6 C1 116.2(2) ?
N1 C7 N2 124.4(2) ?
N1 C7 S 116.83(19) ?
N2 C7 S 118.81(18) ?
N2 C8 C9 115.0(2) ?
N2 C8 H8A 108.5 ?
C9 C8 H8A 108.5 ?
N2 C8 H8B 108.5 ?
C9 C8 H8B 108.5 ?
H8A C8 H8B 107.5 ?
N3 C9 C10 122.4(3) ?
N3 C9 C8 114.6(2) ?
C10 C9 C8 123.0(2) ?
C11 C10 C9 119.6(3) ?
C11 C10 H10 120.2 ?
C9 C10 H10 120.2 ?
C12 C11 C10 119.1(3) ?
C12 C11 H11 120.5 ?
C10 C11 H11 120.5 ?
C11 C12 C13 117.8(3) ?
C11 C12 H12 121.1 ?
C13 C12 H12 121.1 ?
N3 C13 C12 124.1(3) ?
N3 C13 H13 118.0 ?
C12 C13 H13 118.0 ?

loop_
_geom_bond_atom_site_label_1
_geom_bond_atom_site_label_2
_geom_bond_site_symmetry_2
_geom_bond_distance
_geom_bond_publ_flag
S C1 . 1.749(3) yes
S C7 . 1.766(2) yes
N1 C7 . 1.301(3) yes
N1 C6 . 1.391(3) yes
N2 C7 . 1.345(3) yes
N2 C8 . 1.453(4) yes
N2 H2N . 0.8600 ?
N3 C13 . 1.334(4) ?
N3 C9 . 1.334(3) ?
C1 C2 . 1.384(4) ?
C1 C6 . 1.397(3) ?
C2 C3 . 1.379(4) ?
C2 H2 . 0.9300 ?
C3 C4 . 1.376(4) ?
C3 H3 . 0.9300 ?
C4 C5 . 1.385(4) ?
C4 H4 . 0.9300 ?
C5 C6 . 1.387(4) ?
C5 H5 . 0.9300 ?
C8 C9 . 1.507(4) yes
C8 H8A . 0.9700 ?
C8 H8B . 0.9700 ?
C9 C10 . 1.374(4) ?
C10 C11 . 1.372(5) ?
C10 H10 . 0.9300 ?
C11 C12 . 1.365(6) ?
C11 H11 . 0.9300 ?
C12 C13 . 1.383(4) ?
C12 H12 . 0.9300 ?
C13 H13 . 0.9300 ?

loop_
_geom_hbond_atom_site_label_D
_geom_hbond_atom_site_label_H
_geom_hbond_atom_site_label_A
_geom_hbond_site_symmetry_A
_geom_hbond_distance_DH
_geom_hbond_distance_HA
_geom_hbond_distance_DA
_geom_hbond_angle_DHA
N2 H2N N3 8_544 0.86 2.21 3.069(3) 176.8

loop_
_geom_torsion_atom_site_label_1
_geom_torsion_atom_site_label_2
_geom_torsion_atom_site_label_3
_geom_torsion_atom_site_label_4
_geom_torsion
C7 S C1 C2 -178.8(3)
C7 S C1 C6 -0.2(2)
C6 C1 C2 C3 0.1(4)
S C1 C2 C3 178.6(2)
C1 C2 C3 C4 0.4(5)
C2 C3 C4 C5 -0.3(6)
C3 C4 C5 C6 -0.3(5)
C4 C5 C6 N1 -179.8(3)
C4 C5 C6 C1 0.8(4)
C7 N1 C6 C5 178.9(3)
C7 N1 C6 C1 -1.7(3)
C2 C1 C6 C5 -0.7(4)
S C1 C6 C5 -179.4(2)
C2 C1 C6 N1 179.8(2)
S C1 C6 N1 1.1(3)
C6 N1 C7 N2 -177.4(2)
C6 N1 C7 S 1.6(3)
C8 N2 C7 N1 5.7(4)
C8 N2 C7 S -173.2(2)
C1 S C7 N1 -0.8(2)
C1 S C7 N2 178.2(2)
C7 N2 C8 C9 -82.1(3)
C13 N3 C9 C10 -1.0(4)
C13 N3 C9 C8 178.9(2)
N2 C8 C9 N3 168.4(2)
N2 C8 C9 C10 -11.8(4)
N3 C9 C10 C11 1.6(5)
C8 C9 C10 C11 -178.2(3)
C9 C10 C11 C12 -1.0(5)
C10 C11 C12 C13 -0.2(6)
C9 N3 C13 C12 -0.3(5)
C11 C12 C13 N3 0.9(6)

loop_
_cod_related_entry_id
_cod_related_entry_database
_cod_related_entry_code
1 ChemSpider 21073838
